data_2022071
loop_
_publ_author_name
'Jha, Kunal Kumar'
'Gruza, Barbara'
'Kumar, Prashant'
'Chodkiewicz, Michal Leszek'
'Dominiak, Paulina Maria'

_publ_section_title
;
 TAAM: a reliable and user friendly tool for hydrogen-atom location using
 routine X-ray diffraction data
;
_journal_issue 3
_journal_name_full 'Acta Crystallographica Section B Structural Science, Crystal Engineering and Materials'
_journal_paper_doi 10.1107/S2052520620002917
_journal_volume 76
_journal_year 2020
_chemical_absolute_configuration unk
_chemical_formula_moiety 'C8 H15 N3 O4, H2 O'
_chemical_formula_sum 'C8 H17 N3 O5'
_chemical_formula_weight 235.24
_space_group_crystal_system monoclinic
_space_group_IT_number 4
_space_group_name_Hall 'P 2yb'
_space_group_name_H-M_alt 'P 1 21 1'
_symmetry_Int_Tables_number 4
_audit_creation_date 2019-09-26
_audit_creation_method
;
Olex2 1.2
(compiled 2018.05.29 svn.r3508 for OlexSys, GUI svn.r5506)
;
_cell_angle_alpha 90
_cell_angle_beta 101.390(10)
_cell_angle_gamma 90
_cell_formula_units_Z 2
_cell_length_a 10.207(6)
_cell_length_b 4.780(3)
_cell_length_c 11.955(7)
_cell_measurement_temperature 20.0(10)
_cell_volume 571.8(6)
_computing_molecular_graphics 'Olex2 (Dolomanov et al., 2009)'
_computing_publication_material 'Olex2 (Dolomanov et al., 2009)'
_computing_structure_refinement 'olex2.refine (Bourhis et al., 2015)'
_diffrn_ambient_temperature 20.0(10)
_diffrn_measured_fraction_theta_full 1.0000
_diffrn_measured_fraction_theta_max 1.0000
_diffrn_measurement_device_type 'Huber with Bruker APEX CCD area detector'
_diffrn_radiation_type MoK\a
_diffrn_radiation_wavelength 0.71073
_diffrn_reflns_av_R_equivalents 0.0000
_diffrn_reflns_av_unetI/netI 0.0144
_diffrn_reflns_limit_h_max 14
_diffrn_reflns_limit_h_min -14
_diffrn_reflns_limit_k_max 6
_diffrn_reflns_limit_k_min 0
_diffrn_reflns_limit_l_max 16
_diffrn_reflns_limit_l_min 0
_diffrn_reflns_number 1851
_diffrn_reflns_theta_full 26.4996
_diffrn_reflns_theta_max 26.50
_diffrn_reflns_theta_min 1.74
_exptl_absorpt_coefficient_mu 0.113
_exptl_crystal_density_diffrn 1.3662
_exptl_crystal_F_000 252.1577
_refine_diff_density_max 0.1084
_refine_diff_density_min -0.0960
_refine_diff_density_rms 0.0242
_refine_ls_d_res_high 0.7964
_refine_ls_d_res_low 11.7196
_refine_ls_goodness_of_fit_ref 1.2761
_refine_ls_hydrogen_treatment refall
_refine_ls_matrix_type full
_refine_ls_number_constraints 0
_refine_ls_number_parameters 298
_refine_ls_number_reflns 1325
_refine_ls_number_restraints 1
_refine_ls_restrained_S_all 1.2761
_refine_ls_R_factor_all 0.0136
_refine_ls_R_factor_gt 0.0131
_refine_ls_shift/su_max 0.0000
_refine_ls_shift/su_mean 0.0000
_refine_ls_structure_factor_coef Fsqd
_refine_ls_weighting_details 'w=1/[\s^2^(Fo^2^)+(0.0179P)^2^+0.0068P] where P=(Fo^2^+2Fc^2^)/3'
_refine_ls_weighting_scheme calc
_refine_ls_wR_factor_gt 0.0320
_refine_ls_wR_factor_ref 0.0322
_reflns_Friedel_coverage 0.0
_reflns_limit_h_max 12
_reflns_limit_h_min -12
_reflns_limit_k_max 6
_reflns_limit_k_min 0
_reflns_limit_l_max 15
_reflns_limit_l_min 0
_reflns_number_gt 1300
_reflns_number_total 1325
_reflns_threshold_expression I>=2u(I)
_cod_data_source_file 31_TAAM_ANIS_0.8.cif
_cod_data_source_block 31_TAAM_ANIS_0.8
_cod_original_sg_symbol_Hall ' P 2yb'
_cod_database_code 2022071
_olex2_refinement_description
;
;
_olex2_submission_special_instructions 'No special instructions were received'

loop_
_space_group_symop_id
_space_group_symop_operation_xyz
1 x,y,z
2 -x,y+1/2,-z

loop_
_atom_site_label
_atom_site_type_symbol
_atom_site_fract_x
_atom_site_fract_y
_atom_site_fract_z
_atom_site_U_iso_or_equiv
_atom_site_adp_type
_atom_site_occupancy
_atom_site_refinement_flags_posn
O1 O 0.55351(6) 0.62627(14) 0.84655(5) 0.01212(14) Uani 1.000000 .
O2 O 0.83999(6) 0.68492(14) 1.08890(5) 0.01021(14) Uani 1.000000 .
O3 O 0.71104(6) 0.41466(14) 1.45831(5) 0.01185(14) Uani 1.000000 .
O4 O 0.54403(5) 0.64600(14) 1.34974(5) 0.01028(13) Uani 1.000000 .
N1 N 0.59373(8) 0.63454(19) 0.62857(6) 0.00989(17) Uani 1.000000 .
N2 N 0.70687(7) 0.96537(16) 0.90016(6) 0.00890(15) Uani 1.000000 .
N3 N 0.68834(7) 0.79602(17) 1.19532(6) 0.00919(15) Uani 1.000000 .
C1 C 0.70718(8) 0.70526(19) 0.72304(7) 0.00887(17) Uani 1.000000 .
C2 C 0.64804(8) 0.76794(19) 0.82841(7) 0.00892(17) Uani 1.000000 .
C3 C 0.66540(9) 1.01059(19) 1.00761(7) 0.00934(18) Uani 1.000000 .
C4 C 0.73774(8) 0.81373(19) 1.10067(7) 0.00816(16) Uani 1.000000 .
C5 C 0.75871(8) 0.6395(2) 1.29397(7) 0.00915(17) Uani 1.000000 .
C6 C 0.66325(8) 0.56118(18) 1.37285(7) 0.00919(17) Uani 1.000000 .
C7 C 0.79577(9) 0.9249(2) 0.68384(8) 0.01210(18) Uani 1.000000 .
C8 C 0.87819(9) 0.8052(2) 1.35996(8) 0.01290(18) Uani 1.000000 .
H1 H 0.7651(12) 0.511(3) 0.7435(10) 0.016(3) Uani 1.000000 .
H3a H 0.6955(15) 1.226(3) 1.0362(12) 0.037(4) Uani 1.000000 .
H3b H 0.5581(13) 0.987(3) 0.9983(10) 0.022(3) Uani 1.000000 .
H5 H 0.7952(12) 0.443(4) 1.2622(10) 0.023(4) Uani 1.000000 .
H7a H 0.8787(13) 0.976(4) 0.7503(11) 0.031(4) Uani 1.000000 .
H7b H 0.7413(16) 1.115(4) 0.6594(13) 0.040(4) Uani 1.000000 .
H7c H 0.8322(13) 0.851(4) 0.6141(13) 0.033(4) Uani 1.000000 .
H8a H 0.9326(13) 0.678(4) 1.4267(12) 0.037(4) Uani 1.000000 .
H8b H 0.8432(13) 0.994(4) 1.3934(12) 0.032(4) Uani 1.000000 .
H8c H 0.9436(13) 0.853(4) 1.3042(11) 0.032(4) Uani 1.000000 .
H1a H 0.5365(14) 0.818(4) 0.6063(13) 0.020(4) Uani 1.000000 .
H1b H 0.6300(16) 0.562(4) 0.5614(17) 0.034(5) Uani 1.000000 .
H1c H 0.5328(17) 0.482(4) 0.6537(14) 0.026(4) Uani 1.000000 .
H2 H 0.7854(13) 1.077(3) 0.8864(10) 0.022(4) Uani 1.000000 .
H3 H 0.6007(14) 0.881(3) 1.1975(11) 0.022(3) Uani 1.000000 .
O5 O 1.09417(7) 0.87841(14) 1.09152(6) 0.01177(14) Uani 1.000000 .
H5a H 1.0014(13) 0.845(3) 1.0823(11) 0.011(3) Uani 1.000000 .
H5b H 1.1052(14) 0.990(4) 1.0332(13) 0.025(4) Uani 1.000000 .

loop_
_atom_site_aniso_label
_atom_site_aniso_U_11
_atom_site_aniso_U_22
_atom_site_aniso_U_33
_atom_site_aniso_U_12
_atom_site_aniso_U_13
_atom_site_aniso_U_23
O1 0.0151(3) 0.0124(3) 0.0101(3) -0.0049(3) 0.0055(2) -0.0028(2)
O2 0.0107(3) 0.0119(3) 0.0087(3) 0.0016(2) 0.0038(2) 0.0014(2)
O3 0.0141(3) 0.0130(3) 0.0091(3) 0.0033(3) 0.0039(2) 0.0031(2)
O4 0.0108(3) 0.0099(3) 0.0106(3) 0.0004(3) 0.0034(2) 0.0018(2)
N1 0.0116(4) 0.0106(5) 0.0076(4) -0.0008(4) 0.0021(3) -0.0006(3)
N2 0.0109(3) 0.0087(4) 0.0071(3) -0.0002(3) 0.0020(3) -0.0000(3)
N3 0.0102(3) 0.0093(4) 0.0081(3) 0.0007(3) 0.0020(3) 0.0010(3)
C1 0.0110(4) 0.0085(5) 0.0079(4) 0.0000(3) 0.0038(3) -0.0003(3)
C2 0.0106(3) 0.0091(4) 0.0075(4) -0.0006(3) 0.0029(3) -0.0003(3)
C3 0.0113(4) 0.0088(5) 0.0080(4) 0.0005(3) 0.0023(3) 0.0006(3)
C4 0.0093(3) 0.0078(4) 0.0074(3) 0.0000(3) 0.0017(3) -0.0001(3)
C5 0.0109(4) 0.0090(4) 0.0079(4) 0.0012(4) 0.0026(3) 0.0004(3)
C6 0.0114(4) 0.0082(4) 0.0081(3) 0.0004(3) 0.0022(3) 0.0002(3)
C7 0.0141(4) 0.0130(5) 0.0105(4) -0.0034(4) 0.0056(3) -0.0016(4)
C8 0.0115(4) 0.0155(5) 0.0112(4) -0.0015(4) 0.0011(3) 0.0007(4)
H1 0.016(7) 0.022(9) 0.010(6) 0.005(7) 0.001(5) 0.005(6)
H3a 0.048(9) 0.016(10) 0.039(9) 0.019(9) -0.010(7) -0.004(8)
H3b 0.020(8) 0.032(9) 0.014(6) 0.016(7) 0.002(5) 0.001(6)
H5 0.025(7) 0.030(10) 0.014(7) -0.007(8) 0.001(6) 0.003(7)
H7a 0.027(8) 0.052(11) 0.014(7) -0.010(8) -0.000(6) -0.004(8)
H7b 0.050(9) 0.026(11) 0.052(10) 0.015(10) 0.031(8) 0.007(9)
H7c 0.032(8) 0.028(10) 0.038(9) -0.003(7) 0.003(7) 0.004(8)
H8a 0.040(8) 0.038(10) 0.025(8) 0.007(9) -0.012(7) 0.012(8)
H8b 0.031(8) 0.029(10) 0.037(9) -0.004(8) 0.009(7) -0.006(8)
H8c 0.025(7) 0.044(11) 0.028(8) -0.009(8) 0.010(6) 0.006(8)
H1a 0.011(7) 0.011(9) 0.032(9) 0.015(8) -0.009(6) 0.005(7)
H1b 0.025(9) 0.029(11) 0.044(11) -0.011(9) -0.004(8) 0.021(10)
H1c 0.033(10) 0.023(10) 0.025(9) -0.008(9) 0.010(7) 0.007(8)
H2 0.018(7) 0.036(10) 0.017(7) -0.024(7) 0.014(6) -0.014(7)
H3 0.018(7) 0.022(9) 0.029(7) 0.016(7) 0.009(6) 0.022(7)
O5 0.0117(3) 0.0112(4) 0.0122(3) 0.0009(3) 0.0018(2) 0.0006(3)
H5a -0.011(6) 0.008(8) 0.033(8) -0.004(6) -0.005(5) -0.003(6)
H5b 0.024(8) 0.039(11) 0.016(8) 0.001(8) 0.017(6) 0.026(8)

loop_
_atom_type_symbol
_atom_type_description
_atom_type_scat_dispersion_real
_atom_type_scat_dispersion_imag
_atom_type_scat_source
_atom_type_scat_dispersion_source
C C 0.00347 0.00161 'Clementi & Roetti, C., At. Data Nucl. Data Tables 1974, 14, (177-478); Clementi & Raimondi, J. Chem. Phys., 1963, 38, (2686-2689)' 'Henke, Gullikson and Davis, At. Data and Nucl. Data Tables, 1993, 54, 2'
H H 0.00000 0.00000 'Clementi & Roetti, C., At. Data Nucl. Data Tables 1974, 14, (177-478); Clementi & Raimondi, J. Chem. Phys., 1963, 38, (2686-2689)' 'Henke, Gullikson and Davis, At. Data and Nucl. Data Tables, 1993, 54, 2'
N N 0.00653 0.00323 'Clementi & Roetti, C., At. Data Nucl. Data Tables 1974, 14, (177-478); Clementi & Raimondi, J. Chem. Phys., 1963, 38, (2686-2689)' 'Henke, Gullikson and Davis, At. Data and Nucl. Data Tables, 1993, 54, 2'
O O 0.01158 0.00611 'Clementi & Roetti, C., At. Data Nucl. Data Tables 1974, 14, (177-478); Clementi & Raimondi, J. Chem. Phys., 1963, 38, (2686-2689)' 'Henke, Gullikson and Davis, At. Data and Nucl. Data Tables, 1993, 54, 2'

loop_
_geom_angle_atom_site_label_1
_geom_angle_atom_site_label_2
_geom_angle_atom_site_label_3
_geom_angle
_geom_angle_site_symmetry_1
_geom_angle_site_symmetry_3
_geom_angle_publ_flag
H1a N1 C1 108.1(8) . . ?
H1b N1 C1 109.2(9) . . ?
H1b N1 H1a 110.9(12) . . ?
H1c N1 C1 111.1(9) . . ?
H1c N1 H1a 108.7(12) . . ?
H1c N1 H1b 108.8(14) . . ?
C3 N2 C2 120.19(8) . . ?
H2 N2 C2 122.9(7) . . ?
H2 N2 C3 116.7(7) . . ?
C5 N3 C4 120.75(7) . . ?
H3 N3 C4 119.6(7) . . ?
H3 N3 C5 119.6(7) . . ?
C2 C1 N1 107.15(6) . . ?
C7 C1 N1 110.14(7) . . ?
C7 C1 C2 118.31(8) . . ?
H1 C1 N1 106.2(6) . . ?
H1 C1 C2 105.3(6) . . ?
H1 C1 C7 109.0(6) . . ?
N2 C2 O1 122.92(7) . . ?
C1 C2 O1 119.15(7) . . ?
C1 C2 N2 117.83(7) . . ?
C4 C3 N2 111.71(7) . . ?
H3a C3 N2 107.5(8) . . ?
H3a C3 C4 106.4(7) . . ?
H3b C3 N2 111.1(6) . . ?
H3b C3 C4 110.1(7) . . ?
H3b C3 H3a 109.9(11) . . ?
N3 C4 O2 122.19(8) . . ?
C3 C4 O2 121.15(7) . . ?
C3 C4 N3 116.62(7) . . ?
C6 C5 N3 110.58(7) . . ?
C8 C5 N3 111.40(8) . . ?
C8 C5 C6 110.33(7) . . ?
H5 C5 N3 107.6(6) . . ?
H5 C5 C6 107.7(7) . . ?
H5 C5 C8 109.1(6) . . ?
O4 C6 O3 124.13(7) . . ?
C5 C6 O3 116.47(7) . . ?
C5 C6 O4 119.40(7) . . ?
H7a C7 C1 111.2(8) . . ?
H7b C7 C1 111.1(8) . . ?
H7b C7 H7a 107.4(13) . . ?
H7c C7 C1 110.1(9) . . ?
H7c C7 H7a 108.5(10) . . ?
H7c C7 H7b 108.4(11) . . ?
H8a C8 C5 109.4(9) . . ?
H8b C8 C5 109.6(7) . . ?
H8b C8 H8a 111.2(11) . . ?
H8c C8 C5 108.9(7) . . ?
H8c C8 H8a 107.1(10) . . ?
H8c C8 H8b 110.5(12) . . ?
H5b O5 H5a 106.5(12) . . ?

loop_
_geom_bond_atom_site_label_1
_geom_bond_atom_site_label_2
_geom_bond_distance
_geom_bond_site_symmetry_2
_geom_bond_publ_flag
O1 C2 1.2326(12) . ?
O2 C4 1.2434(12) . ?
O3 C6 1.2552(12) . ?
O4 C6 1.2605(12) . ?
N1 C1 1.4880(12) . ?
N1 H1a 1.060(17) . ?
N1 H1b 1.01(2) . ?
N1 H1c 1.039(19) . ?
N2 C2 1.3355(12) . ?
N2 C3 1.4459(13) . ?
N2 H2 1.003(14) . ?
N3 C4 1.3294(12) . ?
N3 C5 1.4600(12) . ?
N3 H3 0.988(14) . ?
C1 C2 1.5301(12) . ?
C1 C7 1.5190(14) . ?
C1 H1 1.104(14) . ?
C3 C4 1.5309(13) . ?
C3 H3a 1.111(17) . ?
C3 H3b 1.084(13) . ?
C5 C6 1.5303(12) . ?
C5 C8 1.5353(13) . ?
C5 H5 1.103(17) . ?
C7 H7a 1.069(13) . ?
C7 H7b 1.074(18) . ?
C7 H7c 1.039(16) . ?
C8 H8a 1.068(15) . ?
C8 H8b 1.076(17) . ?
C8 H8c 1.058(14) . ?
O5 H5a 0.944(13) . ?
O5 H5b 0.903(17) . ?
